data_9009386
loop_
_publ_author_name
'Basso, R.'
'Lucchetti, G.'
'Zefiro, L.'
'Palenzona, A.'

_publ_section_title
;Vanadomalayaite, CaVOSiO4, a new mineral vanadium analog of titanite and
 malayaite Locality: Gambatesa mine, Reppia, Val Graveglia, Northern
 Appenines, Italy
;
_journal_name_full 'Neues Jahrbuch fur Mineralogie, Monatshefte'
_journal_page_first 489
_journal_page_last 498
_journal_volume 1994
_journal_year 1994
_chemical_compound_source 'Gambatesa mine, Reppia, Val Graveglia, Northern Appenines, Italy'
_chemical_formula_sum 'Ca O5 Si Ti0.3 V0.7'
_chemical_name_mineral Vanadomalayaite
_space_group_IT_number 15
_symmetry_space_group_name_Hall '-C 2yc'
_symmetry_space_group_name_H-M 'C 1 2/c 1'
_cell_angle_alpha 90
_cell_angle_beta 113.88
_cell_angle_gamma 90
_cell_length_a 6.526
_cell_length_b 8.691
_cell_length_c 7.032
_cell_formula_units_Z 4
_cell_volume 364.695
_database_code_amcsd 0014870
_exptl_crystal_density_diffrn 3.609
_cod_original_formula_sum 'Ca (V.7 Ti.3) Si O5'
_cod_database_code 9009386

loop_
_space_group_symop_operation_xyz
x,y,z
1/2+x,1/2+y,z
x,-y,1/2+z
1/2+x,1/2-y,1/2+z
-x,y,1/2-z
1/2-x,1/2+y,1/2-z
-x,-y,-z
1/2-x,1/2-y,-z

loop_
_atom_site_label
_atom_site_fract_x
_atom_site_fract_y
_atom_site_fract_z
_atom_site_occupancy
_atom_site_U_iso_or_equiv
Ca 0.00000 0.33500 0.25000 1.00000 0.01608
V 0.00000 0.00000 0.00000 0.70000 0.01494
Ti 0.00000 0.00000 0.00000 0.30000 0.01494
Si 0.00000 0.68430 0.25000 1.00000 0.00507
O1 0.00000 0.06940 0.25000 1.00000 0.00811
O2 0.31460 0.06740 0.08880 1.00000 0.00823
O3 0.39510 0.29010 0.38090 1.00000 0.00735

loop_
_cod_related_entry_id
_cod_related_entry_database
_cod_related_entry_code
1 AMCSD 0014870
